data_1534738
loop_
_publ_author_name
'Babizhet'sky, V.S.'
'Orishchin, S.V.'
'Chikhrii, S.I.'
'Kuz'ma, Yu.B.'

_publ_section_title
;
 Synthesis and crystal structure of new phosphides Ln9Ni26P12
 (Ln-Ce,Pr,Nd,Eu).
;
_journal_name_full 'Zhurnal Neorganicheskoi Khimii'
_journal_page_first 2660
_journal_page_last 2662
_journal_volume 37
_journal_year 1992
_chemical_formula_sum 'Ce9 Ni26 P12'
_space_group_IT_number 187
_symmetry_space_group_name_Hall 'P -6 2'
_symmetry_space_group_name_H-M 'P -6 m 2'
_cell_angle_alpha 90
_cell_angle_beta 90
_cell_angle_gamma 120
_cell_formula_units_Z 1
_cell_length_a 14.62
_cell_length_b 14.62
_cell_length_c 3.863
_cell_volume 715.073
_citation_journal_id_ASTM ZNOKAQ
_cod_data_source_file Babizhetsky_ZNOKAQ_1992_1316.cif
_cod_data_source_block Ce9Ni26P12
_cod_original_cell_volume 715.0725
_cod_database_code 1534738

loop_
_symmetry_equiv_pos_as_xyz
x,y,z
-x+y,-x,-z
-y,x-y,z
x,y,-z
-x+y,-x,z
-y,x-y,-z
-y,-x,-z
-x+y,y,z
x,x-y,-z
-y,-x,z
-x+y,y,-z
x,x-y,z

loop_
_atom_site_label
_atom_site_type_symbol
_atom_site_fract_x
_atom_site_fract_y
_atom_site_fract_z
_atom_site_occupancy
_atom_site_U_iso_or_equiv
Ce2 Ce 0.4241 0.5759 0 1 0.0
Ce3 Ce 0.7601 0.2399 0.5 1 0.0
Ni1 Ni 0.6667 0.3333 0 1 0.0
Ni2 Ni 0.3333 0.6667 0.5 1 0.0
Ni4 Ni 0.2417 0.7583 0.5 1 0.0
Ni7 Ni 0.957 0.337 0 1 0.0
Ni6 Ni 0.9368 0.0632 0 1 0.0
P1 P 0.581 0.419 0 1 0.0
Ce1 Ce 0.1463 0.8537 0 1 0.0
P2 P 0.851 0.149 0 1 0.0
Ni8 Ni 0.9532 0.746 0.5 1 0.0
Ni3 Ni 0.057 0.943 0.5 1 0.0
Ni5 Ni 0.5226 0.4774 0.5 1 0.0
P3 P 0.603 0.671 0.5 1 0.0
